data_4125464
loop_
_publ_author_name
'Petrone, David A.'
'Franzoni, Ivan'
'Ye, Juntao'
'Rodr\'iguez, Jos\'e F'
'Poblador-Bahamonde, Amalia I'
'Lautens, Mark'

_publ_section_title
;
 Palladium-Catalyzed Hydrohalogenation of 1,6-Enynes: Hydrogen Halide
 Salts and Alkyl Halides as Convenient HX Surrogates.
;
_journal_issue 9
_journal_name_full 'Journal of the American Chemical Society'
_journal_page_first 3546
_journal_page_last 3557
_journal_paper_doi 10.1021/jacs.7b00482
_journal_volume 139
_journal_year 2017
_chemical_formula_moiety 'C17 H22 Br N O2'
_chemical_formula_sum 'C17 H22 Br N O2'
_chemical_formula_weight 352.26
_space_group_crystal_system monoclinic
_space_group_IT_number 14
_space_group_name_Hall '-P 2yn'
_space_group_name_H-M_alt 'P 1 21/n 1'
_symmetry_space_group_name_Hall '-P 2yn'
_symmetry_space_group_name_H-M 'P 1 21/n 1'
_atom_sites_solution_hydrogens geom
_audit_creation_method SHELXL-2014/7
_cell_angle_alpha 90
_cell_angle_beta 95.867(5)
_cell_angle_gamma 90
_cell_formula_units_Z 4
_cell_length_a 6.4581(10)
_cell_length_b 20.914(3)
_cell_length_c 12.284(2)
_cell_measurement_reflns_used 8209
_cell_measurement_temperature 147(2)
_cell_measurement_theta_max 27.59
_cell_measurement_theta_min 2.56
_cell_volume 1650.4(4)
_computing_cell_refinement APEX2
_computing_data_collection 'APEX2 (Bruker, 2014)'
_computing_data_reduction 'SAINT (Bruker, 2014)'
_computing_molecular_graphics 'PLATON (Spek, 2009)'
_computing_publication_material 'SHELXTL (Sheldrick, 2008)'
_computing_structure_refinement 'SHELXL-2014/7 (Sheldrick, 2015b)'
_computing_structure_solution 'SHELXT (Sheldrick, 2015a)'
_diffrn_ambient_temperature 147(2)
_diffrn_measured_fraction_theta_full 1.000
_diffrn_measured_fraction_theta_max 0.994
_diffrn_measurement_device_type 'Bruker Kappa APEX-DUO CCD'
_diffrn_measurement_method '\f and \w scans'
_diffrn_radiation_type MoK\a
_diffrn_radiation_wavelength 0.71073
_diffrn_reflns_av_R_equivalents 0.0267
_diffrn_reflns_av_unetI/netI 0.0240
_diffrn_reflns_Laue_measured_fraction_full 1.000
_diffrn_reflns_Laue_measured_fraction_max 0.994
_diffrn_reflns_limit_h_max 8
_diffrn_reflns_limit_h_min -6
_diffrn_reflns_limit_k_max 27
_diffrn_reflns_limit_k_min -27
_diffrn_reflns_limit_l_max 16
_diffrn_reflns_limit_l_min -15
_diffrn_reflns_number 19579
_diffrn_reflns_point_group_measured_fraction_full 1.000
_diffrn_reflns_point_group_measured_fraction_max 0.994
_diffrn_reflns_theta_full 25.242
_diffrn_reflns_theta_max 27.625
_diffrn_reflns_theta_min 1.930
_exptl_absorpt_coefficient_mu 2.495
_exptl_absorpt_correction_T_max 0.7456
_exptl_absorpt_correction_T_min 0.6247
_exptl_absorpt_correction_type multi-scan
_exptl_absorpt_process_details 'SADABS (Bruker, 2014)'
_exptl_crystal_colour colourless
_exptl_crystal_density_diffrn 1.418
_exptl_crystal_description plate
_exptl_crystal_F_000 728
_exptl_crystal_size_max 0.320
_exptl_crystal_size_mid 0.300
_exptl_crystal_size_min 0.160
_refine_diff_density_max 0.315
_refine_diff_density_min -0.282
_refine_diff_density_rms 0.049
_refine_ls_extinction_method none
_refine_ls_goodness_of_fit_ref 1.034
_refine_ls_hydrogen_treatment constr
_refine_ls_matrix_type full
_refine_ls_number_parameters 200
_refine_ls_number_reflns 3824
_refine_ls_number_restraints 0
_refine_ls_restrained_S_all 1.034
_refine_ls_R_factor_all 0.0351
_refine_ls_R_factor_gt 0.0239
_refine_ls_shift/su_max 0.002
_refine_ls_shift/su_mean 0.000
_refine_ls_structure_factor_coef Fsqd
_refine_ls_weighting_details 'w=1/[\s^2^(Fo^2^)+(0.0212P)^2^+0.7622P] where P=(Fo^2^+2Fc^2^)/3'
_refine_ls_weighting_scheme calc
_refine_ls_wR_factor_gt 0.0514
_refine_ls_wR_factor_ref 0.0546
_reflns_Friedel_coverage 0.000
_reflns_number_gt 3196
_reflns_number_total 3824
_reflns_threshold_expression 'I > 2\s(I)'
_cod_data_source_file ja7b00482_si_003.cif
_cod_data_source_block d1692
_cod_depositor_comments 'Adding full bibliography for 4125463--4125465.cif.'
_cod_original_cell_volume 1650.5(5)
_cod_database_code 4125464
_shelx_shelxl_version_number 2014/7
_shelx_space_group_comment
; 
The symmetry employed for this shelxl refinement is uniquely defined 
by the following loop, which should always be used as a source of 
symmetry information in preference to the above space-group names. 
They are only intended as comments. 
;
_shelx_estimated_absorpt_t_min 0.502
_shelx_estimated_absorpt_t_max 0.691

loop_
_space_group_symop_operation_xyz
'x, y, z'
'-x+1/2, y+1/2, -z+1/2'
'-x, -y, -z'
'x-1/2, -y-1/2, z-1/2'

loop_
_atom_site_label
_atom_site_type_symbol
_atom_site_fract_x
_atom_site_fract_y
_atom_site_fract_z
_atom_site_U_iso_or_equiv
_atom_site_adp_type
_atom_site_occupancy
_atom_site_site_symmetry_order
_atom_site_calc_flag
_atom_site_refinement_flags_posn
_atom_site_refinement_flags_adp
_atom_site_refinement_flags_occupancy
_atom_site_disorder_assembly
_atom_site_disorder_group
Br1 Br 1.04722(3) 0.17118(2) 0.07731(2) 0.02671(6) Uani 0.9657(8) 1 d . . P A 1
C6 C 0.8970(2) 0.31750(7) 0.13972(13) 0.0208(3) Uani 0.9657(8) 1 d . . P A 1
H6A H 0.8083 0.3516 0.1639 0.031 Uiso 0.9657(8) 1 calc R U P A 1
H6B H 0.8221 0.2944 0.0784 0.031 Uiso 0.9657(8) 1 calc R U P A 1
H6C H 1.0244 0.3362 0.1163 0.031 Uiso 0.9657(8) 1 calc R U P A 1
C7 C 1.1232(2) 0.22305(7) 0.20821(12) 0.0188(3) Uani 0.9657(8) 1 d . . P A 1
H7A H 1.1543 0.1941 0.2716 0.023 Uiso 0.9657(8) 1 calc R U P A 1
H7B H 1.2520 0.2470 0.1981 0.023 Uiso 0.9657(8) 1 calc R U P A 1
Br1A Br 0.7721(9) 0.3899(3) 0.1664(5) 0.041(2) Uiso 0.0343(8) 1 d . . P A 2
C6A C 1.1232(2) 0.22305(7) 0.20821(12) 0.0188(3) Uani 0.0343(8) 1 d . . P A 2
H6A1 H 1.2610 0.2415 0.2292 0.028 Uiso 0.0343(8) 1 calc R U P A 2
H6A2 H 1.1078 0.2139 0.1295 0.028 Uiso 0.0343(8) 1 calc R U P A 2
H6A3 H 1.1083 0.1833 0.2490 0.028 Uiso 0.0343(8) 1 calc R U P A 2
C7A C 0.8970(2) 0.31750(7) 0.13972(13) 0.0208(3) Uani 0.0343(8) 1 d . . P A 2
H7A1 H 0.8063 0.2943 0.0830 0.025 Uiso 0.0343(8) 1 calc R U P A 2
H7A2 H 1.0269 0.3282 0.1073 0.025 Uiso 0.0343(8) 1 calc R U P A 2
O1 O 0.87632(17) 0.19609(5) 0.54058(9) 0.0235(2) Uani 1 1 d . . . . .
O2 O 0.60641(16) 0.16009(5) 0.37197(9) 0.0200(2) Uani 1 1 d . . . . .
N1 N 0.78939(19) 0.19461(6) 0.35491(10) 0.0176(3) Uani 1 1 d . . . . .
C1 C 0.8868(2) 0.21991(7) 0.45051(12) 0.0179(3) Uani 1 1 d . . . . .
C2 C 1.0119(2) 0.27786(7) 0.43619(12) 0.0187(3) Uani 1 1 d . . . . .
H2A H 1.0764 0.2977 0.5005 0.022 Uiso 1 1 calc R U . . .
C3 C 1.0420(2) 0.30471(7) 0.34011(12) 0.0158(3) Uani 1 1 d . . . . .
C4 C 0.9540(2) 0.27086(7) 0.23486(12) 0.0158(3) Uani 1 1 d . . . . .
C5 C 0.7535(2) 0.23692(7) 0.25977(12) 0.0180(3) Uani 1 1 d . . . . .
H5A H 0.6476 0.2693 0.2738 0.022 Uiso 1 1 calc R U . . .
H5B H 0.6983 0.2115 0.1952 0.022 Uiso 1 1 calc R U . . .
C8 C 1.1603(2) 0.36593(7) 0.33988(12) 0.0176(3) Uani 1 1 d . . . . .
C9 C 1.1210(3) 0.41292(7) 0.41609(13) 0.0237(3) Uani 1 1 d . . . . .
H9A H 1.0154 0.4061 0.4633 0.028 Uiso 1 1 calc R U . . .
C10 C 1.2342(3) 0.46939(8) 0.42362(14) 0.0287(4) Uani 1 1 d . . . . .
H10A H 1.2062 0.5008 0.4760 0.034 Uiso 1 1 calc R U . . .
C11 C 1.3877(3) 0.48013(8) 0.35521(15) 0.0299(4) Uani 1 1 d . . . . .
H11A H 1.4656 0.5187 0.3607 0.036 Uiso 1 1 calc R U . . .
C12 C 1.4272(3) 0.43432(8) 0.27871(15) 0.0291(4) Uani 1 1 d . . . . .
H12A H 1.5326 0.4416 0.2316 0.035 Uiso 1 1 calc R U . . .
C13 C 1.3140(2) 0.37776(8) 0.27016(13) 0.0224(3) Uani 1 1 d . . . . .
H13A H 1.3413 0.3469 0.2166 0.027 Uiso 1 1 calc R U . . .
C14 C 0.6238(3) 0.09091(7) 0.35336(14) 0.0224(3) Uani 1 1 d . . . . .
C15 C 0.8019(3) 0.06272(8) 0.42786(16) 0.0326(4) Uani 1 1 d . . . . .
H15A H 0.7830 0.0727 0.5042 0.049 Uiso 1 1 calc R U . . .
H15B H 0.9337 0.0810 0.4095 0.049 Uiso 1 1 calc R U . . .
H15C H 0.8045 0.0162 0.4181 0.049 Uiso 1 1 calc R U . . .
C16 C 0.4147(3) 0.06725(8) 0.38362(16) 0.0320(4) Uani 1 1 d . . . . .
H16A H 0.3990 0.0789 0.4596 0.048 Uiso 1 1 calc R U . . .
H16B H 0.4076 0.0206 0.3757 0.048 Uiso 1 1 calc R U . . .
H16C H 0.3027 0.0869 0.3351 0.048 Uiso 1 1 calc R U . . .
C17 C 0.6467(3) 0.07814(8) 0.23344(15) 0.0341(4) Uani 1 1 d . . . . .
H17A H 0.7782 0.0964 0.2146 0.051 Uiso 1 1 calc R U . . .
H17B H 0.5305 0.0979 0.1880 0.051 Uiso 1 1 calc R U . . .
H17C H 0.6463 0.0319 0.2204 0.051 Uiso 1 1 calc R U . . .

loop_
_atom_site_aniso_label
_atom_site_aniso_U_11
_atom_site_aniso_U_22
_atom_site_aniso_U_33
_atom_site_aniso_U_23
_atom_site_aniso_U_13
_atom_site_aniso_U_12
Br1 0.03103(10) 0.02473(9) 0.02544(10) -0.00983(7) 0.00806(7) -0.00516(7)
C6 0.0225(8) 0.0214(8) 0.0180(8) 0.0041(6) 0.0002(6) -0.0005(6)
C7 0.0200(8) 0.0191(7) 0.0173(8) -0.0032(6) 0.0021(6) -0.0007(6)
C6A 0.0200(8) 0.0191(7) 0.0173(8) -0.0032(6) 0.0021(6) -0.0007(6)
C7A 0.0225(8) 0.0214(8) 0.0180(8) 0.0041(6) 0.0002(6) -0.0005(6)
O1 0.0269(6) 0.0275(6) 0.0167(6) 0.0041(5) 0.0055(5) -0.0022(5)
O2 0.0155(5) 0.0182(5) 0.0272(6) 0.0010(4) 0.0065(4) -0.0037(4)
N1 0.0149(6) 0.0196(6) 0.0183(7) 0.0033(5) 0.0025(5) -0.0050(5)
C1 0.0175(7) 0.0196(7) 0.0172(8) 0.0006(6) 0.0046(6) 0.0020(6)
C2 0.0188(7) 0.0208(8) 0.0165(8) -0.0023(6) 0.0012(6) -0.0007(6)
C3 0.0143(7) 0.0162(7) 0.0171(7) -0.0008(6) 0.0020(6) 0.0020(5)
C4 0.0155(7) 0.0164(7) 0.0156(7) 0.0005(6) 0.0022(6) -0.0007(5)
C5 0.0162(7) 0.0199(7) 0.0176(7) 0.0026(6) 0.0005(6) -0.0012(6)
C8 0.0199(8) 0.0163(7) 0.0158(7) 0.0008(6) -0.0015(6) -0.0004(6)
C9 0.0284(9) 0.0211(8) 0.0217(8) -0.0009(6) 0.0033(7) 0.0020(6)
C10 0.0369(10) 0.0200(8) 0.0281(9) -0.0059(7) -0.0017(8) 0.0024(7)
C11 0.0345(10) 0.0196(8) 0.0342(10) 0.0011(7) -0.0037(8) -0.0083(7)
C12 0.0298(9) 0.0275(9) 0.0303(9) 0.0023(7) 0.0053(8) -0.0087(7)
C13 0.0254(8) 0.0217(8) 0.0203(8) -0.0010(6) 0.0032(7) -0.0044(6)
C14 0.0244(8) 0.0169(7) 0.0265(9) 0.0012(6) 0.0064(7) -0.0036(6)
C15 0.0300(10) 0.0226(8) 0.0453(11) 0.0058(8) 0.0036(8) 0.0012(7)
C16 0.0287(9) 0.0282(9) 0.0400(10) 0.0016(8) 0.0082(8) -0.0104(7)
C17 0.0454(11) 0.0263(9) 0.0322(10) -0.0062(8) 0.0119(8) -0.0080(8)

loop_
_atom_type_symbol
_atom_type_description
_atom_type_scat_dispersion_real
_atom_type_scat_dispersion_imag
_atom_type_scat_source
C C 0.0033 0.0016 'International Tables Vol C Tables 4.2.6.8 and 6.1.1.4'
H H 0.0000 0.0000 'International Tables Vol C Tables 4.2.6.8 and 6.1.1.4'
N N 0.0061 0.0033 'International Tables Vol C Tables 4.2.6.8 and 6.1.1.4'
O O 0.0106 0.0060 'International Tables Vol C Tables 4.2.6.8 and 6.1.1.4'
Br Br -0.2901 2.4595 'International Tables Vol C Tables 4.2.6.8 and 6.1.1.4'

loop_
_geom_angle_atom_site_label_1
_geom_angle_atom_site_label_2
_geom_angle_atom_site_label_3
_geom_angle
C4 C6 H6A 109.5
C4 C6 H6B 109.5
H6A C6 H6B 109.5
C4 C6 H6C 109.5
H6A C6 H6C 109.5
H6B C6 H6C 109.5
C4 C7 Br1 114.21(10)
C4 C7 H7A 108.7
Br1 C7 H7A 108.7
C4 C7 H7B 108.7
Br1 C7 H7B 108.7
H7A C7 H7B 107.6
C4 C6A H6A1 109.5
C4 C6A H6A2 109.5
H6A1 C6A H6A2 109.5
C4 C6A H6A3 109.5
H6A1 C6A H6A3 109.5
H6A2 C6A H6A3 109.5
C4 C7A Br1A 118.8(2)
C4 C7A H7A1 107.6
Br1A C7A H7A1 107.6
C4 C7A H7A2 107.6
Br1A C7A H7A2 107.6
H7A1 C7A H7A2 107.0
N1 O2 C14 113.57(11)
C1 N1 O2 112.56(11)
C1 N1 C5 117.94(12)
O2 N1 C5 111.03(11)
O1 C1 N1 123.49(14)
O1 C1 C2 121.61(14)
N1 C1 C2 114.88(13)
C3 C2 C1 125.42(14)
C3 C2 H2A 117.3
C1 C2 H2A 117.3
C2 C3 C8 118.84(13)
C2 C3 C4 118.40(13)
C8 C3 C4 122.77(12)
C3 C4 C5 107.05(12)
C3 C4 C6 112.81(12)
C5 C4 C6 107.67(12)
C3 C4 C7A 112.81(12)
C5 C4 C7A 107.67(12)
C3 C4 C7 105.63(12)
C5 C4 C7 111.92(12)
C6 C4 C7 111.72(12)
C3 C4 C6A 105.63(12)
C5 C4 C6A 111.92(12)
C7A C4 C6A 111.72(12)
N1 C5 C4 111.73(12)
N1 C5 H5A 109.3
C4 C5 H5A 109.3
N1 C5 H5B 109.3
C4 C5 H5B 109.3
H5A C5 H5B 107.9
C13 C8 C9 118.34(14)
C13 C8 C3 123.31(13)
C9 C8 C3 118.30(13)
C10 C9 C8 120.82(15)
C10 C9 H9A 119.6
C8 C9 H9A 119.6
C11 C10 C9 120.26(16)
C11 C10 H10A 119.9
C9 C10 H10A 119.9
C10 C11 C12 119.61(15)
C10 C11 H11A 120.2
C12 C11 H11A 120.2
C11 C12 C13 120.59(16)
C11 C12 H12A 119.7
C13 C12 H12A 119.7
C12 C13 C8 120.36(15)
C12 C13 H13A 119.8
C8 C13 H13A 119.8
O2 C14 C15 110.74(13)
O2 C14 C17 109.89(13)
C15 C14 C17 111.97(15)
O2 C14 C16 101.46(12)
C15 C14 C16 111.39(14)
C17 C14 C16 110.93(15)
C14 C15 H15A 109.5
C14 C15 H15B 109.5
H15A C15 H15B 109.5
C14 C15 H15C 109.5
H15A C15 H15C 109.5
H15B C15 H15C 109.5
C14 C16 H16A 109.5
C14 C16 H16B 109.5
H16A C16 H16B 109.5
C14 C16 H16C 109.5
H16A C16 H16C 109.5
H16B C16 H16C 109.5
C14 C17 H17A 109.5
C14 C17 H17B 109.5
H17A C17 H17B 109.5
C14 C17 H17C 109.5
H17A C17 H17C 109.5
H17B C17 H17C 109.5

loop_
_geom_bond_atom_site_label_1
_geom_bond_atom_site_label_2
_geom_bond_distance
Br1 C7 1.9601(15)
C6 C4 1.538(2)
C6 H6A 0.9800
C6 H6B 0.9800
C6 H6C 0.9800
C7 C4 1.541(2)
C7 H7A 0.9900
C7 H7B 0.9900
Br1A C7A 1.763(6)
C6A C4 1.541(2)
C6A H6A1 0.9798
C6A H6A2 0.9799
C6A H6A3 0.9801
C7A C4 1.538(2)
C7A H7A1 0.9900
C7A H7A2 0.9900
O1 C1 1.2216(18)
O2 N1 1.4185(15)
O2 C14 1.4709(18)
N1 C1 1.380(2)
N1 C5 1.4653(19)
C1 C2 1.477(2)
C2 C3 1.339(2)
C2 H2A 0.9500
C3 C8 1.491(2)
C3 C4 1.532(2)
C4 C5 1.535(2)
C5 H5A 0.9900
C5 H5B 0.9900
C8 C13 1.398(2)
C8 C9 1.398(2)
C9 C10 1.387(2)
C9 H9A 0.9500
C10 C11 1.381(3)
C10 H10A 0.9500
C11 C12 1.384(2)
C11 H11A 0.9500
C12 C13 1.389(2)
C12 H12A 0.9500
C13 H13A 0.9500
C14 C15 1.515(2)
C14 C17 1.519(2)
C14 C16 1.519(2)
C15 H15A 0.9800
C15 H15B 0.9800
C15 H15C 0.9800
C16 H16A 0.9800
C16 H16B 0.9800
C16 H16C 0.9800
C17 H17A 0.9800
C17 H17B 0.9800
C17 H17C 0.9800

loop_
_geom_torsion_atom_site_label_1
_geom_torsion_atom_site_label_2
_geom_torsion_atom_site_label_3
_geom_torsion_atom_site_label_4
_geom_torsion
C14 O2 N1 C1 -112.27(14)
C14 O2 N1 C5 113.04(13)
O2 N1 C1 O1 28.4(2)
C5 N1 C1 O1 159.73(14)
O2 N1 C1 C2 -153.22(12)
C5 N1 C1 C2 -21.91(18)
O1 C1 C2 C3 175.72(15)
N1 C1 C2 C3 -2.7(2)
C1 C2 C3 C8 175.67(14)
C1 C2 C3 C4 -4.7(2)
C2 C3 C4 C5 32.35(17)
C8 C3 C4 C5 -147.99(13)
C2 C3 C4 C6 150.61(14)
C8 C3 C4 C6 -29.72(19)
C2 C3 C4 C7A 150.61(14)
C8 C3 C4 C7A -29.72(19)
C2 C3 C4 C7 -87.07(16)
C8 C3 C4 C7 92.59(15)
C2 C3 C4 C6A -87.07(16)
C8 C3 C4 C6A 92.59(15)
Br1A C7A C4 C3 -41.6(3)
Br1A C7A C4 C5 76.3(3)
Br1A C7A C4 C6A -160.4(2)
Br1 C7 C4 C3 178.63(9)
Br1 C7 C4 C5 62.48(14)
Br1 C7 C4 C6 -58.35(14)
C1 N1 C5 C4 52.30(17)
O2 N1 C5 C4 -175.70(11)
C3 C4 C5 N1 -54.35(15)
C6 C4 C5 N1 -175.91(12)
C7A C4 C5 N1 -175.91(12)
C7 C4 C5 N1 60.94(16)
C6A C4 C5 N1 60.94(16)
C2 C3 C8 C13 135.85(16)
C4 C3 C8 C13 -43.8(2)
C2 C3 C8 C9 -41.6(2)
C4 C3 C8 C9 138.73(15)
C13 C8 C9 C10 -1.1(2)
C3 C8 C9 C10 176.49(15)
C8 C9 C10 C11 0.3(3)
C9 C10 C11 C12 0.3(3)
C10 C11 C12 C13 0.0(3)
C11 C12 C13 C8 -0.9(3)
C9 C8 C13 C12 1.4(2)
C3 C8 C13 C12 -176.07(15)
N1 O2 C14 C15 58.56(16)
N1 O2 C14 C17 -65.66(17)
N1 O2 C14 C16 176.89(12)
